data_7030459
loop_
_publ_author_name
'Feng, Mei-Ling'
'Qi, Xing-Hui'
'Zhang, Bo'
'Huang, Xiao-Ying'

_publ_section_title
;
 [(Me)2NH2][BiGeS4]: the first organically directed bismuth thiogermanate
 with Rb(+) ion exchange property.
;
_journal_issue 22
_journal_name_full 'Dalton transactions (Cambridge, England : 2003)'
_journal_page_first 8184
_journal_page_last 8187
_journal_paper_doi 10.1039/c4dt00173g
_journal_volume 43
_journal_year 2014
_chemical_formula_moiety 'Bi Ge S4, C2 H8 N'
_chemical_formula_sum 'C2 H8 Bi Ge N S4'
_chemical_formula_weight 455.90
_chemical_name_systematic
;
 ?
;
_space_group_IT_number 4
_space_group_name_Hall 'P 2yb'
_space_group_name_H-M_alt 'P 1 21 1'
_symmetry_cell_setting monoclinic
_symmetry_space_group_name_Hall 'P 2yb'
_symmetry_space_group_name_H-M 'P 1 21 1'
_atom_sites_solution_hydrogens geom
_atom_sites_solution_primary direct
_atom_sites_solution_secondary difmap
_audit_creation_method SHELXL-2013
_cell_angle_alpha 90
_cell_angle_beta 105.789(6)
_cell_angle_gamma 90
_cell_formula_units_Z 2
_cell_length_a 6.7290(7)
_cell_length_b 6.9404(5)
_cell_length_c 10.6748(11)
_cell_measurement_reflns_used 1520
_cell_measurement_temperature 293(2)
_cell_measurement_theta_max 27.4642
_cell_measurement_theta_min 3.1459
_cell_volume 479.72(8)
_computing_cell_refinement 'CrystalClear (Rigaku/MSC Inc., 2005)'
_computing_data_collection 'CrystalClear (Rigaku/MSC Inc., 2005)'
_computing_data_reduction 'CrystalClear (Rigaku/MSC Inc., 2005)'
_computing_structure_refinement 'SHELXL-2013 (Sheldrick, 2013)'
_computing_structure_solution 'SHELXS-97 (Sheldrick, 1990)'
_diffrn_ambient_temperature 293(2)
_diffrn_detector_area_resol_mean 14.6306
_diffrn_measured_fraction_theta_full 0.965
_diffrn_measured_fraction_theta_max 0.998
_diffrn_measurement_device_type 'Mercury70 (2x2 bin mode)'
_diffrn_measurement_method CCD_Profile_fitting
_diffrn_radiation_type MoK\a
_diffrn_radiation_wavelength 0.71073
_diffrn_reflns_av_R_equivalents 0.0640
_diffrn_reflns_av_unetI/netI 0.1091
_diffrn_reflns_Laue_measured_fraction_full 0.965
_diffrn_reflns_Laue_measured_fraction_max 0.998
_diffrn_reflns_limit_h_max 8
_diffrn_reflns_limit_h_min -8
_diffrn_reflns_limit_k_max 8
_diffrn_reflns_limit_k_min -7
_diffrn_reflns_limit_l_max 11
_diffrn_reflns_limit_l_min -12
_diffrn_reflns_number 3025
_diffrn_reflns_point_group_measured_fraction_full 0.966
_diffrn_reflns_point_group_measured_fraction_max 0.998
_diffrn_reflns_theta_full 25.242
_diffrn_reflns_theta_max 25.027
_diffrn_reflns_theta_min 3.146
_diffrn_source 'fine-focus sealed tube'
_exptl_absorpt_coefficient_mu 22.244
_exptl_absorpt_correction_T_max 1.0000
_exptl_absorpt_correction_T_min 0.1529
_exptl_absorpt_correction_type multi-scan
_exptl_absorpt_process_details SADABS
_exptl_crystal_colour red
_exptl_crystal_density_diffrn 3.156
_exptl_crystal_density_method 'not measured'
_exptl_crystal_description plane
_exptl_crystal_F_000 412
_exptl_crystal_size_max 0.40
_exptl_crystal_size_mid 0.35
_exptl_crystal_size_min 0.05
_refine_diff_density_max 1.653
_refine_diff_density_min -2.275
_refine_diff_density_rms 0.296
_refine_ls_abs_structure_details
;
 Refined as an inversion twin.
;
_refine_ls_abs_structure_Flack 0.349(18)
_refine_ls_extinction_method none
_refine_ls_goodness_of_fit_ref 0.999
_refine_ls_hydrogen_treatment constr
_refine_ls_matrix_type full
_refine_ls_number_parameters 85
_refine_ls_number_reflns 1656
_refine_ls_number_restraints 1
_refine_ls_restrained_S_all 0.999
_refine_ls_R_factor_all 0.0465
_refine_ls_R_factor_gt 0.0447
_refine_ls_shift/su_max 0.000
_refine_ls_shift/su_mean 0.000
_refine_ls_structure_factor_coef Fsqd
_refine_ls_weighting_details 'w=1/[\s^2^(Fo^2^)] where P=(Fo^2^+2Fc^2^)/3'
_refine_ls_weighting_scheme calc
_refine_ls_wR_factor_gt 0.0839
_refine_ls_wR_factor_ref 0.0844
_reflns_Friedel_coverage 0.836
_reflns_Friedel_fraction_full 0.966
_reflns_Friedel_fraction_max 0.999
_reflns_number_gt 1485
_reflns_number_total 1656
_reflns_threshold_expression 'I > 2\s(I)'
_cod_data_source_file c4dt00173g2.cif
_cod_data_source_block mf3-4c-final
_cod_depositor_comments
;
The following automatic conversions were performed:

'_exptl_absorpt_correction_type' value 'Multi-scan' changed to
'multi-scan' according to
/usr/data/users/saulius/crontab/automatic-downloads/rss-feeds/RSC/lib/dictionaries/cif_core.dic
dictionary named 'cif_core.dic' version 2.4.2 from 2011-04-26.

Automatic conversion script
Id: cif_fix_values 2281 2013-09-26 08:29:07Z andrius 

 Adding full bibliography for 7030459.cif.
;
_cod_database_code 7030459
_shelx_space_group_comment
;
The symmetry employed for this shelxl refinement is uniquely defined
by the following loop, which should always be used as a source of
symmetry information in preference to the above space-group names.
They are only intended as comments.
;
_shelxl_version_number 2013-4

loop_
_space_group_symop_operation_xyz
'x, y, z'
'-x, y+1/2, -z'

loop_
_atom_site_label
_atom_site_type_symbol
_atom_site_fract_x
_atom_site_fract_y
_atom_site_fract_z
_atom_site_U_iso_or_equiv
_atom_site_adp_type
_atom_site_occupancy
_atom_site_site_symmetry_order
_atom_site_calc_flag
_atom_site_refinement_flags_posn
_atom_site_refinement_flags_adp
Bi1 Bi 0.76772(10) 0.71306(10) 0.45529(7) 0.0199(3) Uani 1 1 d . .
Ge1 Ge 0.7832(3) 0.3112(3) 0.6553(2) 0.0135(5) Uani 1 1 d . .
S1 S 0.9766(9) 0.5718(9) 0.6968(6) 0.0237(14) Uani 1 1 d . .
S2 S 0.9878(8) 0.0559(9) 0.6695(6) 0.0205(14) Uani 1 1 d . .
S3 S 0.5726(8) 0.2668(8) 0.7769(6) 0.0222(17) Uani 1 1 d . .
S4 S 0.3986(8) 0.8687(9) 0.5513(6) 0.0196(13) Uani 1 1 d . .
N1 N 0.680(3) 0.808(3) 0.861(2) 0.039(6) Uani 1 1 d . .
H1A H 0.7067 0.7110 0.8022 0.047 Uiso 1 1 calc R U
H1B H 0.6694 0.9311 0.8172 0.047 Uiso 1 1 calc R U
C1 C 0.478(3) 0.764(4) 0.885(2) 0.039(7) Uani 1 1 d . .
H1C H 0.4011 0.6786 0.8191 0.058 Uiso 1 1 calc R U
H1D H 0.4017 0.8818 0.8834 0.058 Uiso 1 1 calc R U
H1E H 0.4999 0.7046 0.9691 0.058 Uiso 1 1 calc R U
C2 C 0.855(4) 0.814(5) 0.975(3) 0.061(9) Uani 1 1 d . .
H2A H 0.9695 0.7490 0.9568 0.091 Uiso 1 1 calc R U
H2B H 0.8194 0.7522 1.0463 0.091 Uiso 1 1 calc R U
H2C H 0.8911 0.9461 0.9970 0.091 Uiso 1 1 calc R U

loop_
_atom_site_aniso_label
_atom_site_aniso_U_11
_atom_site_aniso_U_22
_atom_site_aniso_U_33
_atom_site_aniso_U_23
_atom_site_aniso_U_13
_atom_site_aniso_U_12
Bi1 0.0172(4) 0.0218(5) 0.0210(5) 0.0025(5) 0.0058(3) 0.0005(5)
Ge1 0.0146(12) 0.0133(12) 0.0138(14) -0.0005(10) 0.0059(10) -0.0010(9)
S1 0.027(3) 0.021(3) 0.017(3) 0.003(3) -0.004(3) -0.009(3)
S2 0.021(3) 0.019(3) 0.026(4) 0.004(3) 0.013(3) 0.001(2)
S3 0.021(3) 0.033(5) 0.014(3) 0.000(3) 0.009(3) 0.000(2)
S4 0.020(3) 0.026(4) 0.010(3) -0.001(3) 0.000(2) 0.012(3)
N1 0.050(14) 0.043(14) 0.030(15) -0.015(11) 0.019(12) -0.007(11)
C1 0.058(17) 0.04(2) 0.022(16) 0.006(12) 0.012(13) -0.010(12)
C2 0.060(19) 0.10(3) 0.014(17) 0.011(17) -0.009(14) 0.013(18)

loop_
_atom_type_symbol
_atom_type_description
_atom_type_scat_dispersion_real
_atom_type_scat_dispersion_imag
_atom_type_scat_source
C C 0.0033 0.0016 'International Tables Vol C Tables 4.2.6.8 and 6.1.1.4'
H H 0.0000 0.0000 'International Tables Vol C Tables 4.2.6.8 and 6.1.1.4'
N N 0.0061 0.0033 'International Tables Vol C Tables 4.2.6.8 and 6.1.1.4'
S S 0.1246 0.1234 'International Tables Vol C Tables 4.2.6.8 and 6.1.1.4'
Ge Ge 0.1547 1.8001 'International Tables Vol C Tables 4.2.6.8 and 6.1.1.4'
Bi Bi -4.1077 10.2566 'International Tables Vol C Tables 4.2.6.8 and 6.1.1.4'

loop_
_geom_angle_atom_site_label_1
_geom_angle_atom_site_label_2
_geom_angle_atom_site_label_3
_geom_angle
_geom_angle_site_symmetry_1
_geom_angle_site_symmetry_3
S2 Bi1 S4 85.96(18) 2_756 2_646
S2 Bi1 S1 95.54(19) 2_756 .
S4 Bi1 S1 78.88(18) 2_646 .
S2 Bi1 S3 94.47(18) 2_756 2_656
S4 Bi1 S3 82.12(17) 2_646 2_656
S1 Bi1 S3 157.79(15) . 2_656
S2 Bi1 S4 167.30(17) 2_756 .
S4 Bi1 S4 87.28(9) 2_646 .
S1 Bi1 S4 93.69(16) . .
S3 Bi1 S4 73.93(15) 2_656 .
S2 Bi1 S2 114.85(11) 2_756 1_565
S4 Bi1 S2 140.23(16) 2_646 1_565
S1 Bi1 S2 66.23(17) . 1_565
S3 Bi1 S2 126.17(15) 2_656 1_565
S4 Bi1 S2 76.95(14) . 1_565
S2 Bi1 S1 67.69(16) 2_756 2_756
S4 Bi1 S1 148.89(16) 2_646 2_756
S1 Bi1 S1 118.45(11) . 2_756
S3 Bi1 S1 83.71(14) 2_656 2_756
S4 Bi1 S1 115.04(15) . 2_756
S2 Bi1 S1 69.20(13) 1_565 2_756
S3 Ge1 S1 116.1(2) . .
S3 Ge1 S2 109.7(2) . .
S1 Ge1 S2 108.6(2) . .
S3 Ge1 S4 109.9(2) . 2_646
S1 Ge1 S4 100.7(2) . 2_646
S2 Ge1 S4 111.7(2) . 2_646
Ge1 S1 Bi1 88.9(2) . .
Ge1 S2 Bi1 95.6(2) . 2_746
Ge1 S3 Bi1 89.97(19) . 2_646
Ge1 S4 Bi1 91.2(2) 2_656 2_656
Ge1 S4 Bi1 83.43(17) 2_656 .
Bi1 S4 Bi1 132.4(2) 2_656 .
C2 N1 C1 116(2) . .
C2 N1 H1A 108.3 . .
C1 N1 H1A 108.3 . .
C2 N1 H1B 108.3 . .
C1 N1 H1B 108.3 . .
H1A N1 H1B 107.4 . .
N1 C1 H1C 109.5 . .
N1 C1 H1D 109.5 . .
H1C C1 H1D 109.5 . .
N1 C1 H1E 109.5 . .
H1C C1 H1E 109.5 . .
H1D C1 H1E 109.5 . .
N1 C2 H2A 109.5 . .
N1 C2 H2B 109.5 . .
H2A C2 H2B 109.5 . .
N1 C2 H2C 109.5 . .
H2A C2 H2C 109.5 . .
H2B C2 H2C 109.5 . .

loop_
_geom_bond_atom_site_label_1
_geom_bond_atom_site_label_2
_geom_bond_distance
_geom_bond_site_symmetry_2
Bi1 S2 2.619(5) 2_756
Bi1 S4 2.632(6) 2_646
Bi1 S1 2.759(6) .
Bi1 S3 2.905(6) 2_656
Bi1 S4 3.126(5) .
Bi1 S2 3.353(6) 1_565
Bi1 S1 3.649(7) 2_756
Ge1 S3 2.188(5) .
Ge1 S1 2.201(6) .
Ge1 S2 2.224(6) .
Ge1 S4 2.248(7) 2_646
S2 Bi1 2.619(5) 2_746
S3 Bi1 2.905(6) 2_646
S4 Ge1 2.248(7) 2_656
S4 Bi1 2.632(6) 2_656
N1 C2 1.44(3) .
N1 C1 1.48(2) .
N1 H1A 0.9700 .
N1 H1B 0.9700 .
C1 H1C 0.9600 .
C1 H1D 0.9600 .
C1 H1E 0.9600 .
C2 H2A 0.9600 .
C2 H2B 0.9600 .
C2 H2C 0.9600 .

loop_
_geom_hbond_atom_site_label_D
_geom_hbond_atom_site_label_H
_geom_hbond_atom_site_label_A
_geom_hbond_distance_DH
_geom_hbond_distance_HA
_geom_hbond_distance_DA
_geom_hbond_angle_DHA
_geom_hbond_site_symmetry_A
N1 H1A S1 0.97 2.57 3.41(2) 145.3 .
N1 H1B S3 0.97 2.43 3.34(2) 156.2 1_565
C1 H1C S1 0.96 2.90 3.68(2) 139.3 1_455
C1 H1E S3 0.96 2.92 3.71(2) 141.3 2_657
